data_2217530
loop_
_publ_author_name
'Tang, Guodong'
'Zhang, Jinfang'
'Zhang, Chi'
'Lu, Lude'

_publ_section_title
;<i>catena</i>-Poly[[tetrakis(hexamethylphosphoramide-\k<i>O</i>)bis(nitrato-\k^2^<i>O</i>,<i>O</i>')lanthanum(III)]
 [silver(I)-di-\m~2~-sulfido-tungstate(VI)-di-\m~2~-sulfido]]
;
_journal_coeditor_code HG2364
_journal_issue 2
_journal_name_full 'Acta Crystallographica Section E'
_journal_page_first m399
_journal_page_last m400
_journal_paper_doi 10.1107/S1600536807066597
_journal_volume 64
_journal_year 2008
_chemical_formula_iupac '[La (N O3)2 (C6 H18 N3 O P)4] [Ag W S4]'
_chemical_formula_moiety 'C24 H72 La N14 O10 P4 +, Ag S4 W -'
_chemical_formula_sum 'C24 H72 Ag La N14 O10 P4 S4 W'
_chemical_formula_weight 1399.71
_chemical_name_systematic
;
catena-Poly[[tetrakis(hexamethylphosphoramide-\kO)bis(nitrato-
\k^2^O,O')lanthanum(III)]
[silver(I)-di-\m~2~-sulfido-tungsten(VI)-di-\m~2~-sulfido]]
;
_space_group_IT_number 14
_symmetry_cell_setting monoclinic
_symmetry_space_group_name_Hall '-P 2ybc'
_symmetry_space_group_name_H-M 'P 1 21/c 1'
_atom_sites_solution_hydrogens geom
_atom_sites_solution_primary direct
_atom_sites_solution_secondary difmap
_audit_creation_method SHELXL-97
_cell_angle_alpha 90.00
_cell_angle_beta 90.502(3)
_cell_angle_gamma 90.00
_cell_formula_units_Z 4
_cell_length_a 15.883(2)
_cell_length_b 30.070(4)
_cell_length_c 11.5283(15)
_cell_measurement_reflns_used 19164
_cell_measurement_temperature 295(2)
_cell_measurement_theta_max 25.3
_cell_measurement_theta_min 3.1
_cell_volume 5505.7(12)
_computing_cell_refinement 'CrystalClear (Rigaku, 2000)'
_computing_data_collection 'CrystalClear (Rigaku, 2000)'
_computing_data_reduction 'CrystalStructure (Rigaku/MSC, 2002)'
_computing_molecular_graphics 'SHELXL97 (Sheldrick, 1997)'
_computing_publication_material 'SHELXL97 (Sheldrick, 1997)'
_computing_structure_refinement 'SHELXL97 (Sheldrick, 1997)'
_computing_structure_solution 'SHELXS97 (Sheldrick, 1997)'
_diffrn_ambient_temperature 295(2)
_diffrn_detector_area_resol_mean 7.31
_diffrn_measured_fraction_theta_full 0.995
_diffrn_measured_fraction_theta_max 0.995
_diffrn_measurement_device_type 'Rigaku Mercury'
_diffrn_measurement_method \w
_diffrn_radiation_monochromator graphite
_diffrn_radiation_source 'fine-focus sealed tube'
_diffrn_radiation_type MoK\a
_diffrn_radiation_wavelength 0.71070
_diffrn_reflns_av_R_equivalents 0.0491
_diffrn_reflns_av_sigmaI/netI 0.0395
_diffrn_reflns_limit_h_max 19
_diffrn_reflns_limit_h_min -18
_diffrn_reflns_limit_k_max 35
_diffrn_reflns_limit_k_min -36
_diffrn_reflns_limit_l_max 13
_diffrn_reflns_limit_l_min -13
_diffrn_reflns_number 50056
_diffrn_reflns_theta_full 25.35
_diffrn_reflns_theta_max 25.35
_diffrn_reflns_theta_min 3.18
_diffrn_standards_decay_% 0
_diffrn_standards_number 0
_exptl_absorpt_coefficient_mu 3.520
_exptl_absorpt_correction_T_max 0.26
_exptl_absorpt_correction_T_min 0.18
_exptl_absorpt_correction_type multi-scan
_exptl_absorpt_process_details '(SADABS; Sheldrick, 1996)'
_exptl_crystal_colour orange--red
_exptl_crystal_density_diffrn 1.689
_exptl_crystal_density_method 'not measured'
_exptl_crystal_description block
_exptl_crystal_F_000 2784
_exptl_crystal_size_max 0.50
_exptl_crystal_size_mid 0.42
_exptl_crystal_size_min 0.38
_refine_diff_density_max 1.073
_refine_diff_density_min -1.897
_refine_ls_extinction_method none
_refine_ls_goodness_of_fit_ref 1.146
_refine_ls_hydrogen_treatment constr
_refine_ls_matrix_type full
_refine_ls_number_parameters 462
_refine_ls_number_reflns 10031
_refine_ls_number_restraints 32
_refine_ls_restrained_S_all 1.147
_refine_ls_R_factor_all 0.0676
_refine_ls_R_factor_gt 0.0589
_refine_ls_shift/su_max 0.003
_refine_ls_shift/su_mean 0.000
_refine_ls_structure_factor_coef Fsqd
_refine_ls_weighting_details 'calc w=1/[\s^2^(Fo^2^)+(0.0507P)^2^+23.8085P] where P=(Fo^2^+2Fc^2^)/3'
_refine_ls_weighting_scheme calc
_refine_ls_wR_factor_gt 0.1327
_refine_ls_wR_factor_ref 0.1373
_reflns_number_gt 8984
_reflns_number_total 10031
_reflns_threshold_expression I>2\s(I)
_cod_data_source_file hg2364.cif
_cod_data_source_block I
_cod_original_cell_volume 5505.8(12)
_cod_original_sg_symbol_H-M 'P 21/c'
_cod_database_code 2217530
_cod_database_fobs_code 2217530

loop_
_symmetry_equiv_pos_as_xyz
'x, y, z'
'-x, y+1/2, -z+1/2'
'-x, -y, -z'
'x, -y-1/2, z-1/2'

loop_
_atom_site_type_symbol
_atom_site_label
_atom_site_fract_x
_atom_site_fract_y
_atom_site_fract_z
_atom_site_U_iso_or_equiv
_atom_site_adp_type
_atom_site_calc_flag
_atom_site_refinement_flags
_atom_site_occupancy
W W1 0.21336(2) 0.229586(11) 0.47656(3) 0.04668(12) Uani d . 1
La La1 0.73680(3) 0.416357(14) 0.34214(4) 0.04265(13) Uani d . 1
Ag Ag1 0.21350(6) 0.23828(3) 0.21889(6) 0.0770(2) Uani d . 1
S S1 0.09980(16) 0.21700(11) 0.3727(2) 0.0748(7) Uani d . 1
S S2 0.32665(16) 0.21611(11) 0.3745(2) 0.0768(8) Uani d . 1
S S3 0.21282(17) 0.18414(8) 0.6261(2) 0.0658(6) Uani d . 1
S S4 0.21416(19) 0.30013(8) 0.5270(2) 0.0727(7) Uani d . 1
P P1 0.6905(2) 0.52880(9) 0.1910(2) 0.0736(7) Uani d . 1
P P2 0.51582(13) 0.36353(8) 0.3300(2) 0.0551(5) Uani d . 1
P P3 0.96668(14) 0.40731(9) 0.2457(3) 0.0683(7) Uani d . 1
P P4 0.7965(2) 0.34795(10) 0.6129(2) 0.0765(8) Uani d . 1
O O1 0.7508(6) 0.3388(3) 0.2430(8) 0.0964(14) Uani d . 1
O O2 0.7254(6) 0.3932(3) 0.1255(7) 0.0964(14) Uani d . 1
O O3 0.7253(6) 0.3263(3) 0.0613(7) 0.0964(14) Uani d . 1
O O4 0.7954(5) 0.4739(3) 0.4923(7) 0.0887(13) Uani d . 1
O O5 0.6637(5) 0.4594(3) 0.5105(7) 0.0887(13) Uani d . 1
O O6 0.7271(5) 0.4970(3) 0.6433(7) 0.0887(13) Uani d . 1
O O7 0.7072(4) 0.48424(18) 0.2374(6) 0.0679(17) Uani d . 1
O O8 0.5952(3) 0.38996(19) 0.3351(5) 0.0573(14) Uani d . 1
O O9 0.8827(3) 0.4191(2) 0.2935(6) 0.0667(17) Uani d . 1
O O10 0.7731(4) 0.3691(2) 0.5022(6) 0.0700(17) Uani d . 1
N N1 0.7346(6) 0.3524(4) 0.1427(9) 0.090(3) Uani d . 1
N N2 0.7295(7) 0.4776(3) 0.5514(8) 0.081(3) Uani d . 1
N N3 0.7556(9) 0.5664(3) 0.2417(13) 0.128(4) Uani d D 1
N N4 0.7075(8) 0.5308(4) 0.0529(8) 0.111(4) Uani d D 1
N N5 0.5964(9) 0.5450(4) 0.2264(11) 0.147(6) Uani d D 1
N N6 0.5012(5) 0.3417(3) 0.2041(8) 0.083(3) Uani d . 1
N N7 0.5174(5) 0.3229(3) 0.4237(8) 0.081(2) Uani d . 1
N N8 0.4369(4) 0.3963(3) 0.3588(7) 0.069(2) Uani d . 1
N N9 0.9891(7) 0.3543(5) 0.2371(16) 0.149(6) Uani d . 1
N N10 1.0346(11) 0.4398(7) 0.2820(17) 0.086(4) Uiso d PD 0.50
N N10' 1.0389(12) 0.4211(6) 0.3363(17) 0.086(4) Uiso d PD 0.50
N N11 0.9609(14) 0.4042(7) 0.103(2) 0.093(4) Uiso d PD 0.50
N N11' 0.9732(14) 0.4250(7) 0.1080(19) 0.093(4) Uiso d PD 0.50
N N12 0.8974(14) 0.3616(7) 0.642(2) 0.102(5) Uiso d PD 0.50
N N12' 0.8564(14) 0.3715(8) 0.700(2) 0.102(5) Uiso d PD 0.50
N N13 0.7778(12) 0.2976(6) 0.6083(16) 0.086(4) Uiso d PD 0.50
N N13' 0.8541(12) 0.3015(6) 0.5863(15) 0.086(4) Uiso d PD 0.50
N N14 0.7403(14) 0.3730(8) 0.7122(19) 0.108(5) Uiso d PD 0.50
N N14' 0.7166(14) 0.3280(8) 0.684(2) 0.108(5) Uiso d PD 0.50
C C1 0.8422(17) 0.5726(16) 0.204(4) 0.200(10) Uiso d PD 0.50
H H1A 0.8673 0.5967 0.2471 0.300 Uiso calc PR 0.50
H H1B 0.8429 0.5793 0.1231 0.300 Uiso calc PR 0.50
H H1C 0.8736 0.5458 0.2188 0.300 Uiso calc PR 0.50
C C1' 0.780(3) 0.576(2) 0.358(3) 0.200(10) Uiso d PD 0.50
H H1'A 0.8200 0.5999 0.3582 0.300 Uiso calc PR 0.50
H H1'B 0.8049 0.5501 0.3921 0.300 Uiso calc PR 0.50
H H1'C 0.7312 0.5846 0.4011 0.300 Uiso calc PR 0.50
C C2 0.745(3) 0.586(2) 0.354(3) 0.200(10) Uiso d PD 0.50
H H2A 0.7892 0.6072 0.3683 0.300 Uiso calc PR 0.50
H H2B 0.7478 0.5631 0.4125 0.300 Uiso calc PR 0.50
H H2C 0.6915 0.6006 0.3578 0.300 Uiso calc PR 0.50
C C2' 0.716(3) 0.6095(10) 0.220(4) 0.200(10) Uiso d PD 0.50
H H2'A 0.7507 0.6328 0.2510 0.300 Uiso calc PR 0.50
H H2'B 0.6618 0.6103 0.2573 0.300 Uiso calc PR 0.50
H H2'C 0.7083 0.6137 0.1382 0.300 Uiso calc PR 0.50
C C3 0.7228(19) 0.4955(9) -0.025(2) 0.116(7) Uiso d PD 0.50
H H3A 0.7313 0.5072 -0.1017 0.175 Uiso calc PR 0.50
H H3B 0.6752 0.4758 -0.0264 0.175 Uiso calc PR 0.50
H H3C 0.7721 0.4794 -0.0008 0.175 Uiso calc PR 0.50
C C3' 0.6771(19) 0.4955(9) -0.018(3) 0.116(7) Uiso d PD 0.50
H H3'A 0.6917 0.5011 -0.0975 0.175 Uiso calc PR 0.50
H H3'B 0.6170 0.4936 -0.0117 0.175 Uiso calc PR 0.50
H H3'C 0.7020 0.4680 0.0068 0.175 Uiso calc PR 0.50
C C4 0.730(3) 0.5756(9) 0.013(4) 0.154(10) Uiso d PD 0.50
H H4A 0.7398 0.5749 -0.0692 0.231 Uiso calc PR 0.50
H H4B 0.7802 0.5853 0.0523 0.231 Uiso calc PR 0.50
H H4C 0.6849 0.5958 0.0292 0.231 Uiso calc PR 0.50
C C4' 0.701(3) 0.5686(10) -0.027(3) 0.154(10) Uiso d PD 0.50
H H4'A 0.7143 0.5591 -0.1043 0.231 Uiso calc PR 0.50
H H4'B 0.7390 0.5916 -0.0034 0.231 Uiso calc PR 0.50
H H4'C 0.6441 0.5799 -0.0265 0.231 Uiso calc PR 0.50
C C5 0.546(2) 0.5814(10) 0.178(3) 0.143(9) Uiso d PD 0.50
H H5A 0.4919 0.5818 0.2143 0.214 Uiso calc PR 0.50
H H5B 0.5390 0.5771 0.0961 0.214 Uiso calc PR 0.50
H H5C 0.5742 0.6091 0.1921 0.214 Uiso calc PR 0.50
C C5' 0.588(2) 0.5938(7) 0.224(3) 0.143(9) Uiso d PD 0.50
H H5'A 0.5323 0.6021 0.2455 0.214 Uiso calc PR 0.50
H H5'B 0.5999 0.6045 0.1474 0.214 Uiso calc PR 0.50
H H5'C 0.6280 0.6066 0.2780 0.214 Uiso calc PR 0.50
C C6 0.533(2) 0.5177(13) 0.282(4) 0.122(7) Uiso d PD 0.50
H H6A 0.4829 0.5351 0.2936 0.184 Uiso calc PR 0.50
H H6B 0.5539 0.5073 0.3551 0.184 Uiso calc PR 0.50
H H6C 0.5197 0.4928 0.2330 0.184 Uiso calc PR 0.50
C C6' 0.532(2) 0.5122(13) 0.250(4) 0.122(7) Uiso d PD 0.50
H H6'A 0.4807 0.5268 0.2687 0.184 Uiso calc PR 0.50
H H6'B 0.5501 0.4938 0.3135 0.184 Uiso calc PR 0.50
H H6'C 0.5240 0.4940 0.1820 0.184 Uiso calc PR 0.50
C C7 0.5137(9) 0.3685(6) 0.1023(12) 0.134(6) Uani d . 1
H H7A 0.5030 0.3509 0.0343 0.201 Uiso calc R 1
H H7B 0.5707 0.3791 0.1012 0.201 Uiso calc R 1
H H7C 0.4758 0.3934 0.1035 0.201 Uiso calc R 1
C C8 0.4660(10) 0.2969(5) 0.1868(15) 0.145(7) Uani d . 1
H H8A 0.4630 0.2904 0.1054 0.218 Uiso calc R 1
H H8B 0.4105 0.2956 0.2191 0.218 Uiso calc R 1
H H8C 0.5015 0.2754 0.2248 0.218 Uiso calc R 1
C C9 0.4528(8) 0.3133(5) 0.5070(11) 0.106(4) Uani d . 1
H H9A 0.4687 0.2878 0.5520 0.159 Uiso calc R 1
H H9B 0.4007 0.3075 0.4671 0.159 Uiso calc R 1
H H9C 0.4459 0.3384 0.5576 0.159 Uiso calc R 1
C C10 0.5850(8) 0.2909(4) 0.4234(13) 0.112(4) Uani d . 1
H H10A 0.5762 0.2695 0.4839 0.167 Uiso calc R 1
H H10B 0.6376 0.3059 0.4364 0.167 Uiso calc R 1
H H10C 0.5861 0.2760 0.3498 0.167 Uiso calc R 1
C C11 0.4436(7) 0.4301(4) 0.4476(12) 0.106(4) Uani d . 1
H H11A 0.3914 0.4461 0.4523 0.159 Uiso calc R 1
H H11B 0.4881 0.4504 0.4284 0.159 Uiso calc R 1
H H11C 0.4558 0.4164 0.5210 0.159 Uiso calc R 1
C C12 0.3513(6) 0.3858(5) 0.3196(11) 0.105(4) Uani d . 1
H H12A 0.3135 0.4087 0.3447 0.157 Uiso calc R 1
H H12B 0.3342 0.3578 0.3520 0.157 Uiso calc R 1
H H12C 0.3499 0.3840 0.2365 0.157 Uiso calc R 1
C C13 0.961(2) 0.3356(13) 0.107(3) 0.141(9) Uiso d P 0.50
H H13A 0.9734 0.3044 0.1013 0.211 Uiso calc PR 0.50
H H13B 0.9908 0.3515 0.0482 0.211 Uiso calc PR 0.50
H H13C 0.9012 0.3400 0.0957 0.211 Uiso calc PR 0.50
C C13' 0.960(2) 0.3183(12) 0.184(3) 0.141(9) Uiso d P 0.50
H H13D 0.9508 0.2952 0.2394 0.211 Uiso calc PR 0.50
H H13E 0.9999 0.3085 0.1273 0.211 Uiso calc PR 0.50
H H13F 0.9076 0.3253 0.1453 0.211 Uiso calc PR 0.50
C C14 0.989(3) 0.3235(16) 0.330(4) 0.179(13) Uiso d P 0.50
H H14A 1.0061 0.3383 0.4004 0.269 Uiso calc PR 0.50
H H14B 1.0274 0.2997 0.3142 0.269 Uiso calc PR 0.50
H H14C 0.9333 0.3117 0.3397 0.269 Uiso calc PR 0.50
C C14' 1.035(3) 0.3434(16) 0.359(4) 0.179(13) Uiso d P 0.50
H H14D 1.0328 0.3692 0.4081 0.269 Uiso calc PR 0.50
H H14E 1.0920 0.3352 0.3462 0.269 Uiso calc PR 0.50
H H14F 1.0058 0.3193 0.3966 0.269 Uiso calc PR 0.50
C C15 1.1257(14) 0.4301(11) 0.270(3) 0.129(7) Uiso d PD 0.50
H H15A 1.1579 0.4549 0.2981 0.194 Uiso calc PR 0.50
H H15B 1.1383 0.4251 0.1896 0.194 Uiso calc PR 0.50
H H15C 1.1398 0.4041 0.3140 0.194 Uiso calc PR 0.50
C C15' 1.1219(16) 0.3990(11) 0.344(3) 0.129(7) Uiso d PD 0.50
H H15D 1.1546 0.4124 0.4054 0.194 Uiso calc PR 0.50
H H15E 1.1509 0.4023 0.2720 0.194 Uiso calc PR 0.50
H H15F 1.1142 0.3680 0.3606 0.194 Uiso calc PR 0.50
C C16 1.0160(19) 0.4804(8) 0.340(2) 0.114(7) Uiso d PD 0.50
H H16A 1.0674 0.4961 0.3568 0.170 Uiso calc PR 0.50
H H16B 0.9878 0.4740 0.4119 0.170 Uiso calc PR 0.50
H H16C 0.9802 0.4984 0.2922 0.170 Uiso calc PR 0.50
C C16' 1.0289(19) 0.4639(8) 0.398(2) 0.114(7) Uiso d PD 0.50
H H16D 1.0755 0.4682 0.4505 0.170 Uiso calc PR 0.50
H H16E 0.9773 0.4636 0.4408 0.170 Uiso calc PR 0.50
H H16F 1.0274 0.4878 0.3427 0.170 Uiso calc PR 0.50
C C17 1.021(2) 0.3844(14) 0.026(3) 0.163(11) Uiso d PD 0.50
H H17A 1.0021 0.3880 -0.0525 0.245 Uiso calc PR 0.50
H H17B 1.0264 0.3533 0.0438 0.245 Uiso calc PR 0.50
H H17C 1.0746 0.3987 0.0364 0.245 Uiso calc PR 0.50
C C17' 1.048(2) 0.4179(14) 0.039(3) 0.163(11) Uiso d PD 0.50
H H17D 1.0404 0.4306 -0.0367 0.245 Uiso calc PR 0.50
H H17E 1.0589 0.3866 0.0316 0.245 Uiso calc PR 0.50
H H17F 1.0958 0.4319 0.0764 0.245 Uiso calc PR 0.50
C C18 0.910(2) 0.4375(10) 0.042(3) 0.132(8) Uiso d PD 0.50
H H18A 0.9126 0.4323 -0.0400 0.197 Uiso calc PR 0.50
H H18B 0.9312 0.4666 0.0592 0.197 Uiso calc PR 0.50
H H18C 0.8525 0.4353 0.0668 0.197 Uiso calc PR 0.50
C C18' 0.918(2) 0.4601(10) 0.070(3) 0.132(8) Uiso d PD 0.50
H H18D 0.9285 0.4669 -0.0100 0.197 Uiso calc PR 0.50
H H18E 0.9273 0.4862 0.1164 0.197 Uiso calc PR 0.50
H H18F 0.8602 0.4507 0.0779 0.197 Uiso calc PR 0.50
C C19 0.946(3) 0.3996(11) 0.610(4) 0.160(10) Uiso d PD 0.50
H H19A 1.0020 0.3967 0.6419 0.240 Uiso calc PR 0.50
H H19B 0.9203 0.4259 0.6402 0.240 Uiso calc PR 0.50
H H19C 0.9491 0.4015 0.5271 0.240 Uiso calc PR 0.50
C C19' 0.833(2) 0.3884(13) 0.811(3) 0.160(10) Uiso d PD 0.50
H H19D 0.8814 0.4020 0.8470 0.240 Uiso calc PR 0.50
H H19E 0.8137 0.3644 0.8584 0.240 Uiso calc PR 0.50
H H19F 0.7894 0.4100 0.8013 0.240 Uiso calc PR 0.50
C C20 0.954(2) 0.3283(12) 0.689(3) 0.165(11) Uiso d PD 0.50
H H20A 1.0089 0.3411 0.7002 0.247 Uiso calc PR 0.50
H H20B 0.9578 0.3037 0.6360 0.247 Uiso calc PR 0.50
H H20C 0.9330 0.3180 0.7620 0.247 Uiso calc PR 0.50
C C20' 0.917(3) 0.4032(12) 0.661(4) 0.165(11) Uiso d PD 0.50
H H20D 0.9474 0.4149 0.7262 0.247 Uiso calc PR 0.50
H H20E 0.8884 0.4269 0.6211 0.247 Uiso calc PR 0.50
H H20F 0.9553 0.3889 0.6089 0.247 Uiso calc PR 0.50
C C21 0.8011(16) 0.2713(9) 0.510(2) 0.092(5) Uiso d PD 0.50
H H21A 0.7845 0.2409 0.5220 0.138 Uiso calc PR 0.50
H H21B 0.8610 0.2726 0.4998 0.138 Uiso calc PR 0.50
H H21C 0.7735 0.2826 0.4415 0.138 Uiso calc PR 0.50
C C21' 0.8366(17) 0.2732(9) 0.488(2) 0.092(5) Uiso d PD 0.50
H H21D 0.8760 0.2490 0.4878 0.138 Uiso calc PR 0.50
H H21E 0.8416 0.2900 0.4181 0.138 Uiso calc PR 0.50
H H21F 0.7804 0.2617 0.4943 0.138 Uiso calc PR 0.50
C C22 0.762(3) 0.2714(13) 0.712(3) 0.171(11) Uiso d PD 0.50
H H22A 0.7528 0.2408 0.6912 0.256 Uiso calc PR 0.50
H H22B 0.7123 0.2826 0.7500 0.256 Uiso calc PR 0.50
H H22C 0.8090 0.2735 0.7643 0.256 Uiso calc PR 0.50
C C22' 0.920(2) 0.2833(14) 0.661(3) 0.171(11) Uiso d PD 0.50
H H22D 0.9425 0.2568 0.6270 0.256 Uiso calc PR 0.50
H H22E 0.8968 0.2763 0.7358 0.256 Uiso calc PR 0.50
H H22F 0.9641 0.3049 0.6709 0.256 Uiso calc PR 0.50
C C23 0.749(3) 0.3828(14) 0.834(2) 0.167(11) Uiso d PD 0.50
H H23A 0.6990 0.3977 0.8603 0.250 Uiso calc PR 0.50
H H23B 0.7968 0.4015 0.8466 0.250 Uiso calc PR 0.50
H H23C 0.7559 0.3556 0.8765 0.250 Uiso calc PR 0.50
C C23' 0.710(3) 0.2848(11) 0.740(3) 0.167(11) Uiso d PD 0.50
H H23D 0.6558 0.2817 0.7737 0.250 Uiso calc PR 0.50
H H23E 0.7528 0.2825 0.7995 0.250 Uiso calc PR 0.50
H H23G 0.7188 0.2617 0.6836 0.250 Uiso calc PR 0.50
C C24 0.6495(17) 0.3780(13) 0.699(4) 0.140(9) Uiso d PD 0.50
H H24A 0.6274 0.3930 0.7653 0.210 Uiso calc PR 0.50
H H24D 0.6240 0.3492 0.6919 0.210 Uiso calc PR 0.50
H H24B 0.6374 0.3950 0.6302 0.210 Uiso calc PR 0.50
C C24' 0.650(2) 0.3596(12) 0.708(4) 0.140(9) Uiso d PD 0.50
H H24C 0.6056 0.3449 0.7491 0.210 Uiso calc PR 0.50
H H24G 0.6277 0.3712 0.6359 0.210 Uiso calc PR 0.50
H H24E 0.6718 0.3836 0.7537 0.210 Uiso calc PR 0.50

loop_
_atom_site_aniso_label
_atom_site_aniso_U_11
_atom_site_aniso_U_22
_atom_site_aniso_U_33
_atom_site_aniso_U_12
_atom_site_aniso_U_13
_atom_site_aniso_U_23
W1 0.0533(2) 0.0542(2) 0.03251(17) -0.00338(15) -0.00248(13) 0.00355(13)
La1 0.0354(2) 0.0342(2) 0.0583(3) -0.00025(17) -0.00119(19) 0.00055(19)
Ag1 0.1111(7) 0.0849(6) 0.0349(4) 0.0012(5) -0.0010(4) 0.0025(3)
S1 0.0606(14) 0.112(2) 0.0514(13) -0.0217(14) -0.0098(11) 0.0068(13)
S2 0.0584(14) 0.121(2) 0.0511(13) 0.0100(14) 0.0028(11) 0.0030(14)
S3 0.0926(17) 0.0554(13) 0.0492(12) 0.0010(12) -0.0029(12) 0.0122(10)
S4 0.111(2) 0.0519(13) 0.0558(13) -0.0072(13) 0.0009(13) 0.0083(11)
P1 0.102(2) 0.0526(14) 0.0664(16) 0.0230(14) 0.0073(14) 0.0130(12)
P2 0.0386(10) 0.0595(13) 0.0672(14) -0.0086(10) -0.0023(10) -0.0078(11)
P3 0.0387(11) 0.0731(16) 0.0931(19) 0.0042(11) 0.0102(12) 0.0047(14)
P4 0.098(2) 0.0694(17) 0.0616(15) 0.0005(15) -0.0249(14) 0.0056(13)
O1 0.130(4) 0.073(3) 0.087(3) 0.012(3) -0.001(3) -0.018(2)
O2 0.130(4) 0.073(3) 0.087(3) 0.012(3) -0.001(3) -0.018(2)
O3 0.130(4) 0.073(3) 0.087(3) 0.012(3) -0.001(3) -0.018(2)
O4 0.082(3) 0.087(3) 0.096(3) 0.007(2) -0.011(2) -0.037(2)
O5 0.082(3) 0.087(3) 0.096(3) 0.007(2) -0.011(2) -0.037(2)
O6 0.082(3) 0.087(3) 0.096(3) 0.007(2) -0.011(2) -0.037(2)
O7 0.078(4) 0.037(3) 0.088(5) 0.002(3) -0.006(3) 0.013(3)
O8 0.039(3) 0.060(4) 0.072(4) -0.010(3) 0.002(3) -0.003(3)
O9 0.036(3) 0.064(4) 0.100(5) 0.002(3) 0.011(3) -0.007(3)
O10 0.078(4) 0.056(4) 0.076(4) 0.002(3) -0.017(3) 0.016(3)
N1 0.087(6) 0.094(7) 0.090(7) 0.009(5) 0.015(5) -0.057(6)
N2 0.110(7) 0.058(5) 0.073(5) 0.025(5) -0.031(5) -0.028(4)
N3 0.179(12) 0.041(5) 0.164(11) -0.014(6) 0.039(10) 0.003(6)
N4 0.171(11) 0.089(7) 0.073(6) 0.031(7) 0.013(7) 0.027(5)
N5 0.178(12) 0.129(10) 0.134(10) 0.096(10) 0.058(9) 0.074(8)
N6 0.068(5) 0.108(7) 0.074(6) -0.004(5) -0.012(4) -0.028(5)
N7 0.063(5) 0.074(6) 0.105(7) -0.009(4) 0.009(5) 0.015(5)
N8 0.039(4) 0.087(6) 0.082(5) -0.004(4) 0.002(4) -0.014(5)
N9 0.076(7) 0.143(12) 0.229(17) 0.000(7) 0.029(9) -0.079(12)
C7 0.116(11) 0.203(18) 0.082(9) 0.012(11) -0.036(8) 0.002(10)
C8 0.135(13) 0.120(12) 0.179(16) -0.018(10) -0.036(12) -0.078(12)
C9 0.101(9) 0.116(11) 0.100(9) -0.023(8) 0.011(7) 0.015(8)
C10 0.107(10) 0.084(9) 0.145(13) 0.007(8) 0.025(9) 0.027(8)
C11 0.074(7) 0.113(10) 0.132(11) 0.005(7) 0.015(7) -0.040(9)
C12 0.049(6) 0.149(12) 0.116(10) 0.012(7) -0.013(6) 0.005(9)

loop_
_atom_type_symbol
_atom_type_description
_atom_type_scat_dispersion_real
_atom_type_scat_dispersion_imag
_atom_type_scat_source
C C 0.0033 0.0016 'International Tables Vol C Tables 4.2.6.8 and 6.1.1.4'
H H 0.0000 0.0000 'International Tables Vol C Tables 4.2.6.8 and 6.1.1.4'
Ag Ag -0.8971 1.1015 'International Tables Vol C Tables 4.2.6.8 and 6.1.1.4'
La La -0.2871 2.4523 'International Tables Vol C Tables 4.2.6.8 and 6.1.1.4'
N N 0.0061 0.0033 'International Tables Vol C Tables 4.2.6.8 and 6.1.1.4'
O O 0.0106 0.0060 'International Tables Vol C Tables 4.2.6.8 and 6.1.1.4'
P P 0.1023 0.0942 'International Tables Vol C Tables 4.2.6.8 and 6.1.1.4'
S S 0.1246 0.1234 'International Tables Vol C Tables 4.2.6.8 and 6.1.1.4'
W W -0.8490 6.8722 'International Tables Vol C Tables 4.2.6.8 and 6.1.1.4'

loop_
_geom_angle_atom_site_label_1
_geom_angle_atom_site_label_2
_geom_angle_atom_site_label_3
_geom_angle_site_symmetry_1
_geom_angle_site_symmetry_3
_geom_angle
S1 W1 S2 . . 110.48(10)
S1 W1 S4 . . 108.31(11)
S2 W1 S4 . . 108.46(12)
S1 W1 S3 . . 108.21(10)
S2 W1 S3 . . 108.31(10)
S4 W1 S3 . . 113.08(9)
S1 W1 Ag1 . 4_566 124.56(8)
S2 W1 Ag1 . 4_566 124.95(7)
S4 W1 Ag1 . 4_566 55.59(6)
S3 W1 Ag1 . 4_566 57.48(7)
S1 W1 Ag1 . . 58.54(7)
S2 W1 Ag1 . . 58.30(7)
S4 W1 Ag1 . . 100.30(6)
S3 W1 Ag1 . . 146.63(7)
Ag1 W1 Ag1 4_566 . 155.891(14)
O8 La1 O9 . . 156.8(2)
O8 La1 O10 . . 92.8(2)
O9 La1 O10 . . 88.5(2)
O8 La1 O7 . . 94.8(2)
O9 La1 O7 . . 92.2(2)
O10 La1 O7 . . 158.6(2)
O8 La1 O2 . . 79.6(2)
O9 La1 O2 . . 81.0(3)
O10 La1 O2 . . 126.6(2)
O7 La1 O2 . . 74.6(2)
O8 La1 O1 . . 76.8(2)
O9 La1 O1 . . 80.9(2)
O10 La1 O1 . . 77.6(3)
O7 La1 O1 . . 123.6(3)
O2 La1 O1 . . 49.0(3)
O8 La1 O5 . . 76.4(2)
O9 La1 O5 . . 126.5(2)
O10 La1 O5 . . 80.1(2)
O7 La1 O5 . . 82.4(2)
O2 La1 O5 . . 145.0(3)
O1 La1 O5 . . 143.9(3)
O8 La1 O4 . . 125.0(2)
O9 La1 O4 . . 78.0(2)
O10 La1 O4 . . 78.5(2)
O7 La1 O4 . . 80.7(2)
O2 La1 O4 . . 146.7(3)
O1 La1 O4 . . 148.4(3)
O5 La1 O4 . . 48.6(2)
O8 La1 N1 . . 75.8(2)
O9 La1 N1 . . 81.2(2)
O10 La1 N1 . . 102.2(3)
O7 La1 N1 . . 99.1(3)
O2 La1 N1 . . 24.5(3)
O1 La1 N1 . . 24.5(3)
O5 La1 N1 . . 152.2(2)
O4 La1 N1 . . 159.2(3)
O8 La1 N2 . . 100.7(3)
O9 La1 N2 . . 102.1(3)
O10 La1 N2 . . 76.0(2)
O7 La1 N2 . . 82.9(2)
O2 La1 N2 . . 157.4(2)
O1 La1 N2 . . 153.4(3)
O5 La1 N2 . . 24.5(2)
O4 La1 N2 . . 24.3(2)
N1 La1 N2 . . 176.1(3)
S4 Ag1 S3 4_565 4_565 92.94(8)
S4 Ag1 S2 4_565 . 118.81(10)
S3 Ag1 S2 4_565 . 121.20(10)
S4 Ag1 S1 4_565 . 119.66(9)
S3 Ag1 S1 4_565 . 120.22(10)
S2 Ag1 S1 . . 86.98(8)
S4 Ag1 W1 4_565 4_565 46.65(6)
S3 Ag1 W1 4_565 4_565 46.29(5)
S2 Ag1 W1 . 4_565 136.59(7)
S1 Ag1 W1 . 4_565 136.41(6)
S4 Ag1 W1 4_565 . 147.41(7)
S3 Ag1 W1 4_565 . 119.66(6)
S2 Ag1 W1 . . 45.64(6)
S1 Ag1 W1 . . 45.43(5)
W1 Ag1 W1 4_565 . 165.95(3)
W1 S1 Ag1 . . 76.03(8)
W1 S2 Ag1 . . 76.06(8)
W1 S3 Ag1 . 4_566 76.23(7)
W1 S4 Ag1 . 4_566 77.76(7)
O7 P1 N4 . . 111.3(5)
O7 P1 N5 . . 110.2(5)
N4 P1 N5 . . 113.4(6)
O7 P1 N3 . . 112.9(6)
N4 P1 N3 . . 102.4(7)
N5 P1 N3 . . 106.4(8)
O8 P2 N6 . . 111.6(4)
O8 P2 N8 . . 108.7(4)
N6 P2 N8 . . 108.9(4)
O8 P2 N7 . . 111.4(4)
N6 P2 N7 . . 107.1(5)
N8 P2 N7 . . 109.0(5)
O9 P3 N10 . . 112.5(8)
O9 P3 N10' . . 109.7(7)
N10 P3 N10' . . 31.3(9)
O9 P3 N9 . . 116.7(5)
N10 P3 N9 . . 119.5(9)
N10' P3 N9 . . 97.9(9)
O9 P3 N11 . . 109.9(8)
N10 P3 N11 . . 110.2(11)
N10' P3 N11 . . 134.4(11)
N9 P3 N11 . . 83.9(10)
O9 P3 N11' . . 109.7(8)
N10 P3 N11' . . 90.4(11)
N10' P3 N11' . . 119.1(10)
N9 P3 N11' . . 103.6(10)
N11 P3 N11' . . 22.8(10)
O10 P4 N13 . . 110.3(8)
O10 P4 N12' . . 121.0(9)
N13 P4 N12' . . 125.9(11)
O10 P4 N14' . . 113.7(9)
N13 P4 N14' . . 60.4(10)
N12' P4 N14' . . 108.7(12)
O10 P4 N14 . . 105.9(9)
N13 P4 N14 . . 111.7(11)
N12' P4 N14 . . 70.8(12)
N14' P4 N14 . . 52.4(10)
O10 P4 N12 . . 107.3(8)
N13 P4 N12 . . 115.3(11)
N12' P4 N12 . . 35.3(10)
N14' P4 N12 . . 137.4(11)
N14 P4 N12 . . 105.9(11)
O10 P4 N13' . . 109.3(7)
N13 P4 N13' . . 44.9(8)
N12' P4 N13' . . 99.4(11)
N14' P4 N13' . . 102.2(10)
N14 P4 N13' . . 143.2(10)
N12 P4 N13' . . 73.8(10)
N1 O1 La1 . . 95.5(6)
N1 O2 La1 . . 95.9(6)
N2 O4 La1 . . 97.0(5)
N2 O5 La1 . . 96.9(6)
P1 O7 La1 . . 171.3(4)
P2 O8 La1 . . 167.2(4)
P3 O9 La1 . . 162.0(4)
P4 O10 La1 . . 169.1(4)
O3 N1 O1 . . 121.2(11)
O3 N1 O2 . . 119.5(11)
O1 N1 O2 . . 119.3(8)
O3 N1 La1 . . 173.8(7)
O1 N1 La1 . . 60.0(5)
O2 N1 La1 . . 59.5(5)
O6 N2 O4 . . 123.2(9)
O6 N2 O5 . . 120.2(10)
O4 N2 O5 . . 116.6(8)
O6 N2 La1 . . 171.5(7)
O4 N2 La1 . . 58.7(4)
O5 N2 La1 . . 58.7(5)
C1' N3 C2 . . 25(3)
C1' N3 C1 . . 90(3)
C2 N3 C1 . . 109(3)
C1' N3 C2' . . 95(3)
C2 N3 C2' . . 75(3)
C1 N3 C2' . . 104(3)
C1' N3 P1 . . 130(3)
C2 N3 P1 . . 122(3)
C1 N3 P1 . . 125(2)
C2' N3 P1 . . 106(2)
C3 N4 C3' . . 29.8(17)
C3 N4 C4 . . 116(2)
C3' N4 C4 . . 126(2)
C3 N4 C4' . . 101(2)
C3' N4 C4' . . 101(2)
C4 N4 C4' . . 27(2)
C3 N4 P1 . . 128.9(15)
C3' N4 P1 . . 118.6(15)
C4 N4 P1 . . 112.8(19)
C4' N4 P1 . . 129.5(19)
C6' N5 C6 . . 16(3)
C6' N5 C5 . . 101(3)
C6 N5 C5 . . 102(3)
C6' N5 C5' . . 129(3)
C6 N5 C5' . . 121(3)
C5 N5 C5' . . 37.1(17)
C6' N5 P1 . . 119(2)
C6 N5 P1 . . 126(2)
C5 N5 P1 . . 129.0(17)
C5' N5 P1 . . 111.9(18)
C7 N6 C8 . . 117.2(11)
C7 N6 P2 . . 119.2(9)
C8 N6 P2 . . 123.2(10)
C10 N7 C9 . . 113.8(10)
C10 N7 P2 . . 120.4(8)
C9 N7 P2 . . 125.7(8)
C11 N8 C12 . . 115.6(9)
C11 N8 P2 . . 121.1(7)
C12 N8 P2 . . 121.4(8)
C13' N9 C14 . . 80(3)
C13' N9 C14' . . 113(3)
C14 N9 C14' . . 38(2)
C13' N9 P3 . . 138(2)
C14 N9 P3 . . 126(2)
C14' N9 P3 . . 103.9(19)
C13' N9 C13 . . 38.1(18)
C14 N9 C13 . . 118(3)
C14' N9 C13 . . 147(2)
P3 N9 C13 . . 109.1(18)
C16 N10 C15 . . 115(2)
C16 N10 P3 . . 122.2(18)
C15 N10 P3 . . 122.8(18)
C15' N10' C16' . . 117(2)
C15' N10' P3 . . 124.0(18)
C16' N10' P3 . . 117.4(17)
C17 N11 C18 . . 111(3)
C17 N11 P3 . . 127(2)
C18 N11 P3 . . 118(2)
C18' N11' C17' . . 116(3)
C18' N11' P3 . . 119(2)
C17' N11' P3 . . 122(2)
C19 N12 C20 . . 108(3)
C19 N12 P4 . . 131(2)
C20 N12 P4 . . 120(2)
C19' N12' C20' . . 103(3)
C19' N12' P4 . . 126(2)
C20' N12' P4 . . 121(3)
C19' N12' N14 . . 70(2)
C20' N12' N14 . . 133(3)
P4 N12' N14 . . 56.8(10)
C21 N13 C22 . . 114(2)
C21 N13 P4 . . 121.2(18)
C22 N13 P4 . . 122(2)
C21' N13' C22' . . 112(2)
C21' N13' P4 . . 121.8(17)
C22' N13' P4 . . 126(2)
C23 N14 C24 . . 100(3)
C23 N14 P4 . . 137(2)
C24 N14 P4 . . 121(2)
C23 N14 N12' . . 90(2)
C24 N14 N12' . . 169(3)
P4 N14 N12' . . 52.3(10)
C24' N14' C23' . . 116(3)
C24' N14' P4 . . 115(2)
C23' N14' P4 . . 127(2)
N3 C1 H1A . . 109.5
N3 C1 H1B . . 109.5
H1A C1 H1B . . 109.5
N3 C1 H1C . . 109.5
H1A C1 H1C . . 109.5
H1B C1 H1C . . 109.5
N3 C1' H1'A . . 109.5
N3 C1' H1'B . . 109.5
H1'A C1' H1'B . . 109.5
N3 C1' H1'C . . 109.5
H1'A C1' H1'C . . 109.5
H1'B C1' H1'C . . 109.5
N3 C2 H2A . . 109.5
N3 C2 H2B . . 109.5
H2A C2 H2B . . 109.5
N3 C2 H2C . . 109.5
H2A C2 H2C . . 109.5
H2B C2 H2C . . 109.5
N3 C2' H2'A . . 109.5
N3 C2' H2'B . . 109.5
H2'A C2' H2'B . . 109.5
N3 C2' H2'C . . 109.5
H2'A C2' H2'C . . 109.5
H2'B C2' H2'C . . 109.5
N4 C3 H3A . . 109.5
N4 C3 H3B . . 109.5
H3A C3 H3B . . 109.5
N4 C3 H3C . . 109.5
H3A C3 H3C . . 109.5
H3B C3 H3C . . 109.5
N4 C3' H3'A . . 109.5
N4 C3' H3'B . . 109.5
H3'A C3' H3'B . . 109.5
N4 C3' H3'C . . 109.5
H3'A C3' H3'C . . 109.5
H3'B C3' H3'C . . 109.5
N4 C4 H4A . . 109.5
N4 C4 H4B . . 109.5
H4A C4 H4B . . 109.5
N4 C4 H4C . . 109.5
H4A C4 H4C . . 109.5
H4B C4 H4C . . 109.5
N4 C4' H4'A . . 109.5
N4 C4' H4'B . . 109.5
H4'A C4' H4'B . . 109.5
N4 C4' H4'C . . 109.5
H4'A C4' H4'C . . 109.5
H4'B C4' H4'C . . 109.5
N5 C5 H5A . . 109.5
N5 C5 H5B . . 109.5
H5A C5 H5B . . 109.5
N5 C5 H5C . . 109.5
H5A C5 H5C . . 109.5
H5B C5 H5C . . 109.5
N5 C5' H5'A . . 109.5
N5 C5' H5'B . . 109.5
H5'A C5' H5'B . . 109.5
N5 C5' H5'C . . 109.5
H5'A C5' H5'C . . 109.5
H5'B C5' H5'C . . 109.5
N5 C6 H6A . . 109.5
N5 C6 H6B . . 109.5
H6A C6 H6B . . 109.5
N5 C6 H6C . . 109.5
H6A C6 H6C . . 109.5
H6B C6 H6C . . 109.5
N5 C6' H6'A . . 109.5
N5 C6' H6'B . . 109.5
H6'A C6' H6'B . . 109.5
N5 C6' H6'C . . 109.5
H6'A C6' H6'C . . 109.5
H6'B C6' H6'C . . 109.5
N6 C7 H7A . . 109.5
N6 C7 H7B . . 109.5
H7A C7 H7B . . 109.5
N6 C7 H7C . . 109.5
H7A C7 H7C . . 109.5
H7B C7 H7C . . 109.5
N6 C8 H8A . . 109.5
N6 C8 H8B . . 109.5
H8A C8 H8B . . 109.5
N6 C8 H8C . . 109.5
H8A C8 H8C . . 109.5
H8B C8 H8C . . 109.5
N7 C9 H9A . . 109.5
N7 C9 H9B . . 109.5
H9A C9 H9B . . 109.5
N7 C9 H9C . . 109.5
H9A C9 H9C . . 109.5
H9B C9 H9C . . 109.5
N7 C10 H10A . . 109.5
N7 C10 H10B . . 109.5
H10A C10 H10B . . 109.5
N7 C10 H10C . . 109.5
H10A C10 H10C . . 109.5
H10B C10 H10C . . 109.5
N8 C11 H11A . . 109.5
N8 C11 H11B . . 109.5
H11A C11 H11B . . 109.5
N8 C11 H11C . . 109.5
H11A C11 H11C . . 109.5
H11B C11 H11C . . 109.5
N8 C12 H12A . . 109.5
N8 C12 H12B . . 109.5
H12A C12 H12B . . 109.5
N8 C12 H12C . . 109.5
H12A C12 H12C . . 109.5
H12B C12 H12C . . 109.5
N9 C13 H13A . . 109.5
N9 C13 H13B . . 109.5
H13A C13 H13B . . 109.5
N9 C13 H13C . . 109.5
H13A C13 H13C . . 109.5
H13B C13 H13C . . 109.5
N9 C13' H13D . . 109.5
N9 C13' H13E . . 109.5
H13D C13' H13E . . 109.5
N9 C13' H13F . . 109.5
H13D C13' H13F . . 109.5
H13E C13' H13F . . 109.5
N9 C14 H14A . . 109.5
N9 C14 H14B . . 109.5
H14A C14 H14B . . 109.5
N9 C14 H14C . . 109.5
H14A C14 H14C . . 109.5
H14B C14 H14C . . 109.5
N9 C14' H14D . . 109.5
N9 C14' H14E . . 109.5
H14D C14' H14E . . 109.5
N9 C14' H14F . . 109.5
H14D C14' H14F . . 109.5
H14E C14' H14F . . 109.5
N10 C15 H15A . . 109.5
N10 C15 H15B . . 109.5
H15A C15 H15B . . 109.5
N10 C15 H15C . . 109.5
H15A C15 H15C . . 109.5
H15B C15 H15C . . 109.5
N10' C15' H15D . . 109.5
N10' C15' H15E . . 109.5
H15D C15' H15E . . 109.5
N10' C15' H15F . . 109.5
H15D C15' H15F . . 109.5
H15E C15' H15F . . 109.5
N10 C16 H16A . . 109.5
N10 C16 H16B . . 109.5
H16A C16 H16B . . 109.5
N10 C16 H16C . . 109.5
H16A C16 H16C . . 109.5
H16B C16 H16C . . 109.5
N10' C16' H16D . . 109.5
N10' C16' H16E . . 109.5
H16D C16' H16E . . 109.5
N10' C16' H16F . . 109.5
H16D C16' H16F . . 109.5
H16E C16' H16F . . 109.5
N11 C17 H17A . . 109.5
N11 C17 H17B . . 109.5
H17A C17 H17B . . 109.5
N11 C17 H17C . . 109.5
H17A C17 H17C . . 109.5
H17B C17 H17C . . 109.5
N11' C17' H17D . . 109.5
N11' C17' H17E . . 109.5
H17D C17' H17E . . 109.5
N11' C17' H17F . . 109.5
H17D C17' H17F . . 109.5
H17E C17' H17F . . 109.5
N11 C18 H18A . . 109.5
N11 C18 H18B . . 109.5
H18A C18 H18B . . 109.5
N11 C18 H18C . . 109.5
H18A C18 H18C . . 109.5
H18B C18 H18C . . 109.5
N11' C18' H18D . . 109.5
N11' C18' H18E . . 109.5
H18D C18' H18E . . 109.5
N11' C18' H18F . . 109.5
H18D C18' H18F . . 109.5
H18E C18' H18F . . 109.5
N12 C19 H19A . . 109.5
N12 C19 H19B . . 109.5
H19A C19 H19B . . 109.5
N12 C19 H19C . . 109.5
H19A C19 H19C . . 109.5
H19B C19 H19C . . 109.5
N12' C19' H19D . . 109.5
N12' C19' H19E . . 109.5
H19D C19' H19E . . 109.5
N12' C19' H19F . . 109.5
H19D C19' H19F . . 109.5
H19E C19' H19F . . 109.5
N12 C20 H20A . . 109.5
N12 C20 H20B . . 109.5
H20A C20 H20B . . 109.5
N12 C20 H20C . . 109.5
H20A C20 H20C . . 109.5
H20B C20 H20C . . 109.5
N12' C20' H20D . . 109.5
N12' C20' H20E . . 109.5
H20D C20' H20E . . 109.5
N12' C20' H20F . . 109.5
H20D C20' H20F . . 109.5
H20E C20' H20F . . 109.5
N13 C21 H21A . . 109.5
N13 C21 H21B . . 109.5
H21A C21 H21B . . 109.5
N13 C21 H21C . . 109.5
H21A C21 H21C . . 109.5
H21B C21 H21C . . 109.5
N13' C21' H21D . . 109.5
N13' C21' H21E . . 109.5
H21D C21' H21E . . 109.5
N13' C21' H21F . . 109.5
H21D C21' H21F . . 109.5
H21E C21' H21F . . 109.5
N13 C22 H22A . . 109.5
N13 C22 H22B . . 109.5
H22A C22 H22B . . 109.5
N13 C22 H22C . . 109.5
H22A C22 H22C . . 109.5
H22B C22 H22C . . 109.5
N13' C22' H22D . . 109.5
N13' C22' H22E . . 109.5
H22D C22' H22E . . 109.5
N13' C22' H22F . . 109.5
H22D C22' H22F . . 109.5
H22E C22' H22F . . 109.5
N14 C23 H23A . . 109.5
N14 C23 H23B . . 109.5
H23A C23 H23B . . 109.5
N14 C23 H23C . . 109.5
H23A C23 H23C . . 109.5
H23B C23 H23C . . 109.5
N14' C23' H23D . . 109.5
N14' C23' H23E . . 109.5
H23D C23' H23E . . 109.5
N14' C23' H23G . . 109.5
H23D C23' H23G . . 109.5
H23E C23' H23G . . 109.5
N14 C24 H24A . . 109.5
N14 C24 H24D . . 109.5
H24A C24 H24D . . 109.5
N14 C24 H24B . . 109.5
H24A C24 H24B . . 109.5
H24D C24 H24B . . 109.5
N14' C24' H24C . . 109.5
N14' C24' H24G . . 109.5
H24C C24' H24G . . 109.5
N14' C24' H24E . . 109.5
H24C C24' H24E . . 109.5
H24G C24' H24E . . 109.5

loop_
_geom_bond_atom_site_label_1
_geom_bond_atom_site_label_2
_geom_bond_site_symmetry_2
_geom_bond_distance
W1 S1 . 2.189(2)
W1 S2 . 2.196(3)
W1 S4 . 2.199(3)
W1 S3 . 2.200(2)
W1 Ag1 4_566 2.9561(8)
W1 Ag1 . 2.9819(8)
La1 O8 . 2.386(5)
La1 O9 . 2.390(5)
La1 O10 . 2.396(6)
La1 O7 . 2.416(5)
La1 O2 . 2.598(8)
La1 O1 . 2.608(7)
La1 O5 . 2.613(7)
La1 O4 . 2.614(7)
La1 N1 . 2.998(8)
La1 N2 . 3.038(8)
Ag1 S4 4_565 2.496(2)
Ag1 S3 4_565 2.566(3)
Ag1 S2 . 2.614(3)
Ag1 S1 . 2.621(3)
Ag1 W1 4_565 2.9561(8)
S3 Ag1 4_566 2.566(3)
S4 Ag1 4_566 2.496(2)
P1 O7 . 1.466(6)
P1 N4 . 1.618(10)
P1 N5 . 1.627(12)
P1 N3 . 1.638(13)
P2 O8 . 1.491(5)
P2 N6 . 1.608(8)
P2 N8 . 1.630(8)
P2 N7 . 1.631(9)
P3 O9 . 1.491(6)
P3 N10 . 1.511(19)
P3 N10' . 1.599(19)
P3 N9 . 1.638(15)
P3 N11 . 1.65(2)
P3 N11' . 1.68(2)
P4 O10 . 1.470(6)
P4 N13 . 1.544(19)
P4 N12' . 1.55(2)
P4 N14' . 1.63(2)
P4 N14 . 1.64(2)
P4 N12 . 1.68(2)
P4 N13' . 1.699(19)
O1 N1 . 1.251(12)
O2 N1 . 1.252(12)
O3 N1 . 1.231(10)
O4 N2 . 1.260(11)
O5 N2 . 1.267(11)
O6 N2 . 1.211(10)
N3 C1' . 1.418(19)
N3 C2 . 1.437(19)
N3 C1 . 1.456(19)
N3 C2' . 1.462(19)
N4 C3 . 1.416(17)
N4 C3' . 1.423(17)
N4 C4 . 1.467(18)
N4 C4' . 1.468(18)
N5 C6' . 1.444(18)
N5 C6 . 1.453(18)
N5 C5 . 1.462(18)
N5 C5' . 1.473(18)
N6 C7 . 1.439(16)
N6 C8 . 1.473(16)
N7 C10 . 1.440(14)
N7 C9 . 1.441(14)
N8 C11 . 1.447(14)
N8 C12 . 1.464(12)
N9 C13' . 1.33(4)
N9 C14 . 1.42(5)
N9 C14' . 1.61(4)
N9 C13 . 1.66(4)
N10 C16 . 1.427(17)
N10 C15 . 1.484(17)
N10' C15' . 1.479(17)
N10' C16' . 1.481(17)
N11 C17 . 1.436(18)
N11 C18 . 1.464(18)
N11' C18' . 1.443(18)
N11' C17' . 1.458(18)
N12 C19 . 1.429(19)
N12 C20 . 1.450(18)
N12' C19' . 1.421(18)
N12' C20' . 1.429(19)
N12' N14 . 1.85(3)
N13 C21 . 1.435(17)
N13 C22 . 1.460(19)
N13' C21' . 1.439(17)
N13' C22' . 1.459(18)
N14 C23 . 1.440(18)
N14 C24 . 1.457(18)
N14' C24' . 1.454(18)
N14' C23' . 1.456(18)
C1 H1A . 0.9600
C1 H1B . 0.9600
C1 H1C . 0.9600
C1' H1'A . 0.9600
C1' H1'B . 0.9600
C1' H1'C . 0.9600
C2 H2A . 0.9600
C2 H2B . 0.9600
C2 H2C . 0.9600
C2' H2'A . 0.9600
C2' H2'B . 0.9600
C2' H2'C . 0.9600
C3 H3A . 0.9600
C3 H3B . 0.9600
C3 H3C . 0.9600
C3' H3'A . 0.9600
C3' H3'B . 0.9600
C3' H3'C . 0.9600
C4 H4A . 0.9600
C4 H4B . 0.9600
C4 H4C . 0.9600
C4' H4'A . 0.9600
C4' H4'B . 0.9600
C4' H4'C . 0.9600
C5 H5A . 0.9600
C5 H5B . 0.9600
C5 H5C . 0.9600
C5' H5'A . 0.9600
C5' H5'B . 0.9600
C5' H5'C . 0.9600
C6 H6A . 0.9600
C6 H6B . 0.9600
C6 H6C . 0.9600
C6' H6'A . 0.9600
C6' H6'B . 0.9600
C6' H6'C . 0.9600
C7 H7A . 0.9600
C7 H7B . 0.9600
C7 H7C . 0.9600
C8 H8A . 0.9600
C8 H8B . 0.9600
C8 H8C . 0.9600
C9 H9A . 0.9600
C9 H9B . 0.9600
C9 H9C . 0.9600
C10 H10A . 0.9600
C10 H10B . 0.9600
C10 H10C . 0.9600
C11 H11A . 0.9600
C11 H11B . 0.9600
C11 H11C . 0.9600
C12 H12A . 0.9600
C12 H12B . 0.9600
C12 H12C . 0.9600
C13 H13A . 0.9600
C13 H13B . 0.9600
C13 H13C . 0.9600
C13' H13D . 0.9600
C13' H13E . 0.9600
C13' H13F . 0.9600
C14 H14A . 0.9600
C14 H14B . 0.9600
C14 H14C . 0.9600
C14' H14D . 0.9600
C14' H14E . 0.9600
C14' H14F . 0.9600
C15 H15A . 0.9600
C15 H15B . 0.9600
C15 H15C . 0.9600
C15' H15D . 0.9600
C15' H15E . 0.9600
C15' H15F . 0.9600
C16 H16A . 0.9600
C16 H16B . 0.9600
C16 H16C . 0.9600
C16' H16D . 0.9600
C16' H16E . 0.9600
C16' H16F . 0.9600
C17 H17A . 0.9600
C17 H17B . 0.9600
C17 H17C . 0.9600
C17' H17D . 0.9600
C17' H17E . 0.9600
C17' H17F . 0.9600
C18 H18A . 0.9600
C18 H18B . 0.9600
C18 H18C . 0.9600
C18' H18D . 0.9600
C18' H18E . 0.9600
C18' H18F . 0.9600
C19 H19A . 0.9600
C19 H19B . 0.9600
C19 H19C . 0.9600
C19' H19D . 0.9600
C19' H19E . 0.9600
C19' H19F . 0.9600
C20 H20A . 0.9600
C20 H20B . 0.9600
C20 H20C . 0.9600
C20' H20D . 0.9600
C20' H20E . 0.9600
C20' H20F . 0.9600
C21 H21A . 0.9600
C21 H21B . 0.9600
C21 H21C . 0.9600
C21' H21D . 0.9600
C21' H21E . 0.9600
C21' H21F . 0.9600
C22 H22A . 0.9600
C22 H22B . 0.9600
C22 H22C . 0.9600
C22' H22D . 0.9600
C22' H22E . 0.9600
C22' H22F . 0.9600
C23 H23A . 0.9600
C23 H23B . 0.9600
C23 H23C . 0.9600
C23' H23D . 0.9600
C23' H23E . 0.9600
C23' H23G . 0.9600
C24 H24A . 0.9600
C24 H24D . 0.9600
C24 H24B . 0.9600
C24' H24C . 0.9600
C24' H24G . 0.9600
C24' H24E . 0.9600
